data_4108483
loop_
_publ_author_name
'Paulson Mathew'
'Antonia Neels'
'Martin Albrecht'

_publ_section_title
;
 1,2,3-Triazolylidenes as Versatile Abnormal Carbene Ligands for Late
 Transition Metals
;
_journal_name_full 'Journal of the American Chemical Society'
_journal_page_first 13534
_journal_page_last 13535
_journal_paper_doi 10.1021/ja805781s
_journal_volume 130
_journal_year 2008
_chemical_formula_sum 'C13 H13 Cl Ir N3 O2'
_chemical_formula_weight 470.91
_chemical_name_systematic
; 
 ? 
;
_space_group_IT_number 2
_symmetry_cell_setting triclinic
_symmetry_space_group_name_Hall '-P 1'
_symmetry_space_group_name_H-M 'P -1'
_atom_sites_solution_hydrogens geom
_atom_sites_solution_primary direct
_atom_sites_solution_secondary difmap
_audit_creation_method SHELXL-97
_cell_angle_alpha 94.530(6)
_cell_angle_beta 107.141(6)
_cell_angle_gamma 109.506(6)
_cell_formula_units_Z 2
_cell_length_a 8.1315(6)
_cell_length_b 9.9636(8)
_cell_length_c 10.5002(8)
_cell_measurement_reflns_used 23302
_cell_measurement_temperature 173(2)
_cell_measurement_theta_max 29.71
_cell_measurement_theta_min 2.07
_cell_volume 751.27(11)
_computing_cell_refinement 'STOE X-AREA'
_computing_data_collection 'STOE X-AREA'
_computing_data_reduction 'STOE X-RED'
_computing_structure_refinement 'SHELXL-97 (Sheldrick, 1997)'
_computing_structure_solution 'SHELXS-97 (Sheldrick, 1990)'
_diffrn_ambient_temperature 173(2)
_diffrn_detector_area_resol_mean 6.67
_diffrn_measured_fraction_theta_full 0.989
_diffrn_measured_fraction_theta_max 0.989
_diffrn_measurement_device_type 'STOE IPDS 2'
_diffrn_measurement_method 'rotation method'
_diffrn_radiation_monochromator graphite
_diffrn_radiation_source 'fine-focus sealed tube'
_diffrn_radiation_type MoK\a
_diffrn_radiation_wavelength 0.71073
_diffrn_reflns_av_R_equivalents 0.0828
_diffrn_reflns_av_sigmaI/netI 0.0505
_diffrn_reflns_limit_h_max 11
_diffrn_reflns_limit_h_min -11
_diffrn_reflns_limit_k_max 13
_diffrn_reflns_limit_k_min -13
_diffrn_reflns_limit_l_max 14
_diffrn_reflns_limit_l_min -14
_diffrn_reflns_number 14661
_diffrn_reflns_theta_full 29.27
_diffrn_reflns_theta_max 29.27
_diffrn_reflns_theta_min 2.07
_exptl_absorpt_coefficient_mu 9.067
_exptl_absorpt_correction_T_max 0.237
_exptl_absorpt_correction_T_min 0.058
_exptl_absorpt_correction_type multi-scan
_exptl_absorpt_process_details 'MULscanABS, (PLATON03, Speck, 2003)'
_exptl_crystal_colour yellow
_exptl_crystal_density_diffrn 2.082
_exptl_crystal_description rod
_exptl_crystal_F_000 444
_exptl_crystal_size_max 0.35
_exptl_crystal_size_mid 0.20
_exptl_crystal_size_min 0.15
_refine_diff_density_max 3.642
_refine_diff_density_min -3.263
_refine_diff_density_rms 0.277
_refine_ls_extinction_coef 0.0159(14)
_refine_ls_extinction_expression Fc^*^=kFc[1+0.001xFc^2^\l^3^/sin(2\q)]^-1/4^
_refine_ls_extinction_method SHELXL
_refine_ls_goodness_of_fit_ref 1.102
_refine_ls_hydrogen_treatment constr
_refine_ls_matrix_type full
_refine_ls_number_parameters 184
_refine_ls_number_reflns 4056
_refine_ls_number_restraints 0
_refine_ls_restrained_S_all 1.102
_refine_ls_R_factor_all 0.0447
_refine_ls_R_factor_gt 0.0436
_refine_ls_shift/su_max 0.001
_refine_ls_shift/su_mean 0.000
_refine_ls_structure_factor_coef Fsqd
_refine_ls_weighting_details 'calc w=1/[\s^2^(Fo^2^)+(0.0742P)^2^+0.5678P] where P=(Fo^2^+2Fc^2^)/3'
_refine_ls_weighting_scheme calc
_refine_ls_wR_factor_gt 0.1101
_refine_ls_wR_factor_ref 0.1110
_reflns_number_gt 3931
_reflns_number_total 4056
_reflns_threshold_expression >2sigma(I)
_cod_data_source_file ja805781s_si_002_3.cif
_cod_data_source_block compound-7b
_cod_original_cell_volume 751.26(10)
_cod_database_code 4108483

loop_
_symmetry_equiv_pos_as_xyz
'x, y, z'
'-x, -y, -z'

loop_
_atom_site_label
_atom_site_type_symbol
_atom_site_fract_x
_atom_site_fract_y
_atom_site_fract_z
_atom_site_U_iso_or_equiv
_atom_site_adp_type
_atom_site_occupancy
_atom_site_symmetry_multiplicity
_atom_site_calc_flag
_atom_site_refinement_flags
C1 C 1.1111(7) 0.1071(6) 0.2686(5) 0.0301(9) Uani 1 1 d .
C2 C 1.0241(7) -0.0408(6) 0.2117(5) 0.0306(9) Uani 1 1 d .
C3 C 0.8274(7) -0.1314(5) 0.1445(5) 0.0292(8) Uani 1 1 d .
C4 C 0.7452(8) -0.2582(6) 0.1849(6) 0.0383(11) Uani 1 1 d .
H4A H 0.8169 -0.2880 0.2578 0.046 Uiso 1 1 calc R
C5 C 0.5565(8) -0.3429(6) 0.1189(6) 0.0426(12) Uani 1 1 d .
H5A H 0.5006 -0.4304 0.1464 0.051 Uiso 1 1 calc R
C6 C 0.4526(8) -0.2990(7) 0.0142(6) 0.0433(12) Uani 1 1 d .
H6A H 0.3251 -0.3572 -0.0315 0.052 Uiso 1 1 calc R
C7 C 0.5317(8) -0.1714(8) -0.0249(6) 0.0425(12) Uani 1 1 d .
H7A H 0.4584 -0.1413 -0.0966 0.051 Uiso 1 1 calc R
C8 C 0.7197(7) -0.0858(6) 0.0405(5) 0.0360(10) Uani 1 1 d .
H8A H 0.7739 0.0029 0.0142 0.043 Uiso 1 1 calc R
C9 C 1.1481(9) -0.2439(7) 0.1900(7) 0.0449(12) Uani 1 1 d .
H9C H 1.1213 -0.2983 0.2600 0.054 Uiso 1 1 calc R
H9B H 1.2657 -0.2426 0.1820 0.054 Uiso 1 1 calc R
H9A H 1.0479 -0.2905 0.1027 0.054 Uiso 1 1 calc R
C10 C 1.4520(8) 0.2605(7) 0.3857(7) 0.0454(13) Uani 1 1 d .
H10A H 1.4382 0.3413 0.3400 0.054 Uiso 1 1 calc R
H10B H 1.5678 0.2500 0.3828 0.054 Uiso 1 1 calc R
C11 C 1.4657(12) 0.2961(10) 0.5316(8) 0.069(2) Uani 1 1 d .
H11A H 1.3509 0.3062 0.5345 0.104 Uiso 1 1 calc R
H11B H 1.5710 0.3874 0.5773 0.104 Uiso 1 1 calc R
H11C H 1.4840 0.2178 0.5778 0.104 Uiso 1 1 calc R
C12 C 0.8910(9) 0.1515(7) 0.4057(6) 0.0419(12) Uani 1 1 d .
C13 C 0.8989(9) 0.4000(7) 0.3259(6) 0.0370(11) Uani 1 1 d .
Cl1 Cl 1.1439(2) 0.39340(17) 0.16124(16) 0.0440(3) Uani 1 1 d .
Ir1 Ir 0.99752(2) 0.259469(16) 0.297811(15) 0.02931(11) Uani 1 1 d .
N1 N 1.2933(6) 0.1256(5) 0.3129(5) 0.0347(9) Uani 1 1 d .
N2 N 1.3289(6) 0.0071(5) 0.2901(5) 0.0365(9) Uani 1 1 d .
N3 N 1.1624(6) -0.0942(5) 0.2281(4) 0.0331(8) Uani 1 1 d .
O1 O 0.8275(9) 0.0856(7) 0.4746(6) 0.0637(15) Uani 1 1 d .
O2 O 0.8447(8) 0.4878(5) 0.3473(5) 0.0539(11) Uani 1 1 d .

loop_
_atom_site_aniso_label
_atom_site_aniso_U_11
_atom_site_aniso_U_22
_atom_site_aniso_U_33
_atom_site_aniso_U_23
_atom_site_aniso_U_13
_atom_site_aniso_U_12
C1 0.022(2) 0.037(3) 0.033(2) 0.0101(19) 0.0088(18) 0.0119(18)
C2 0.028(2) 0.036(2) 0.029(2) 0.0088(17) 0.0095(17) 0.0131(19)
C3 0.026(2) 0.030(2) 0.0307(19) 0.0040(16) 0.0080(17) 0.0123(17)
C4 0.039(3) 0.031(2) 0.045(3) 0.011(2) 0.014(2) 0.013(2)
C5 0.037(3) 0.034(3) 0.051(3) 0.005(2) 0.020(2) 0.005(2)
C6 0.030(2) 0.046(3) 0.046(3) -0.006(2) 0.011(2) 0.010(2)
C7 0.028(3) 0.051(3) 0.043(3) 0.002(2) 0.005(2) 0.017(2)
C8 0.031(2) 0.041(3) 0.033(2) 0.0079(19) 0.0063(19) 0.013(2)
C9 0.042(3) 0.043(3) 0.056(3) 0.007(2) 0.016(3) 0.024(2)
C10 0.027(2) 0.040(3) 0.056(3) 0.003(3) 0.007(2) 0.006(2)
C11 0.055(4) 0.061(5) 0.051(4) -0.002(3) -0.009(3) -0.003(4)
C12 0.039(3) 0.050(3) 0.044(3) 0.014(2) 0.013(2) 0.026(3)
C13 0.039(3) 0.035(3) 0.035(2) 0.008(2) 0.009(2) 0.013(2)
Cl1 0.0457(8) 0.0373(7) 0.0460(7) 0.0142(5) 0.0186(6) 0.0080(6)
Ir1 0.02716(14) 0.02734(14) 0.03054(14) 0.00541(8) 0.00717(9) 0.00909(9)
N1 0.027(2) 0.036(2) 0.038(2) 0.0058(17) 0.0092(17) 0.0103(17)
N2 0.0267(19) 0.046(2) 0.038(2) 0.0083(18) 0.0099(17) 0.0161(18)
N3 0.033(2) 0.038(2) 0.0333(19) 0.0085(16) 0.0123(16) 0.0176(17)
O1 0.080(4) 0.074(4) 0.072(3) 0.044(3) 0.050(3) 0.044(3)
O2 0.068(3) 0.045(2) 0.062(3) 0.014(2) 0.023(2) 0.035(2)

loop_
_atom_type_symbol
_atom_type_description
_atom_type_scat_dispersion_real
_atom_type_scat_dispersion_imag
_atom_type_scat_source
C C 0.0033 0.0016 'International Tables Vol C Tables 4.2.6.8 and 6.1.1.4'
H H 0.0000 0.0000 'International Tables Vol C Tables 4.2.6.8 and 6.1.1.4'
Cl Cl 0.1484 0.1585 'International Tables Vol C Tables 4.2.6.8 and 6.1.1.4'
Ir Ir -1.4442 7.9887 'International Tables Vol C Tables 4.2.6.8 and 6.1.1.4'
N N 0.0061 0.0033 'International Tables Vol C Tables 4.2.6.8 and 6.1.1.4'
O O 0.0106 0.0060 'International Tables Vol C Tables 4.2.6.8 and 6.1.1.4'

loop_
_geom_angle_atom_site_label_1
_geom_angle_atom_site_label_2
_geom_angle_atom_site_label_3
_geom_angle
N1 C1 C2 102.4(4)
N1 C1 Ir1 127.4(4)
C2 C1 Ir1 130.0(4)
N3 C2 C1 106.4(4)
N3 C2 C3 122.8(4)
C1 C2 C3 130.7(4)
C4 C3 C8 119.5(5)
C4 C3 C2 121.5(5)
C8 C3 C2 119.0(5)
C3 C4 C5 120.3(5)
C3 C4 H4A 119.9
C5 C4 H4A 119.9
C6 C5 C4 119.8(6)
C6 C5 H5A 120.1
C4 C5 H5A 120.1
C7 C6 C5 120.5(5)
C7 C6 H6A 119.8
C5 C6 H6A 119.8
C6 C7 C8 120.3(6)
C6 C7 H7A 119.9
C8 C7 H7A 119.9
C3 C8 C7 119.7(5)
C3 C8 H8A 120.2
C7 C8 H8A 120.2
N3 C9 H9C 109.5
N3 C9 H9B 109.5
H9C C9 H9B 109.5
N3 C9 H9A 109.5
H9C C9 H9A 109.5
H9B C9 H9A 109.5
N1 C10 C11 111.1(6)
N1 C10 H10A 109.4
C11 C10 H10A 109.4
N1 C10 H10B 109.4
C11 C10 H10B 109.4
H10A C10 H10B 108.0
C10 C11 H11A 109.5
C10 C11 H11B 109.5
H11A C11 H11B 109.5
C10 C11 H11C 109.5
H11A C11 H11C 109.5
H11B C11 H11C 109.5
O1 C12 Ir1 178.8(7)
O2 C13 Ir1 177.4(6)
C12 Ir1 C13 92.0(3)
C12 Ir1 C1 88.5(2)
C13 Ir1 C1 178.98(19)
C12 Ir1 Cl1 177.50(18)
C13 Ir1 Cl1 90.3(2)
C1 Ir1 Cl1 89.25(16)
N2 N1 C1 115.6(4)
N2 N1 C10 117.3(5)
C1 N1 C10 127.1(5)
N3 N2 N1 103.2(4)
N2 N3 C2 112.4(4)
N2 N3 C9 118.3(4)
C2 N3 C9 129.3(5)

loop_
_geom_bond_atom_site_label_1
_geom_bond_atom_site_label_2
_geom_bond_distance
C1 N1 1.357(7)
C1 C2 1.394(8)
C1 Ir1 2.070(5)
C2 N3 1.370(6)
C2 C3 1.463(7)
C3 C4 1.382(7)
C3 C8 1.395(7)
C4 C5 1.401(8)
C4 H4A 0.9500
C5 C6 1.375(9)
C5 H5A 0.9500
C6 C7 1.374(10)
C6 H6A 0.9500
C7 C8 1.398(8)
C7 H7A 0.9500
C8 H8A 0.9500
C9 N3 1.470(7)
C9 H9C 0.9800
C9 H9B 0.9800
C9 H9A 0.9800
C10 N1 1.468(7)
C10 C11 1.508(11)
C10 H10A 0.9900
C10 H10B 0.9900
C11 H11A 0.9800
C11 H11B 0.9800
C11 H11C 0.9800
C12 O1 1.136(8)
C12 Ir1 1.827(7)
C13 O2 1.139(8)
C13 Ir1 1.875(6)
Cl1 Ir1 2.3455(15)
N1 N2 1.327(6)
N2 N3 1.319(7)

loop_
_geom_torsion_atom_site_label_1
_geom_torsion_atom_site_label_2
_geom_torsion_atom_site_label_3
_geom_torsion_atom_site_label_4
_geom_torsion
N1 C1 C2 N3 0.1(5)
Ir1 C1 C2 N3 -174.5(4)
N1 C1 C2 C3 -179.4(5)
Ir1 C1 C2 C3 6.1(8)
N3 C2 C3 C4 53.2(7)
C1 C2 C3 C4 -127.5(6)
N3 C2 C3 C8 -129.0(5)
C1 C2 C3 C8 50.4(7)
C8 C3 C4 C5 2.1(8)
C2 C3 C4 C5 180.0(5)
C3 C4 C5 C6 -0.5(9)
C4 C5 C6 C7 -1.0(9)
C5 C6 C7 C8 0.8(9)
C4 C3 C8 C7 -2.3(8)
C2 C3 C8 C7 179.8(5)
C6 C7 C8 C3 0.8(9)
O1 C12 Ir1 C13 -90(29)
O1 C12 Ir1 C1 89(29)
O1 C12 Ir1 Cl1 66(31)
O2 C13 Ir1 C12 87(13)
O2 C13 Ir1 C1 -27(21)
O2 C13 Ir1 Cl1 -92(13)
N1 C1 Ir1 C12 -112.8(5)
C2 C1 Ir1 C12 60.5(5)
N1 C1 Ir1 C13 2(11)
C2 C1 Ir1 C13 175(24)
N1 C1 Ir1 Cl1 66.2(5)
C2 C1 Ir1 Cl1 -120.5(5)
C2 C1 N1 N2 0.0(6)
Ir1 C1 N1 N2 174.7(4)
C2 C1 N1 C10 -178.1(5)
Ir1 C1 N1 C10 -3.4(8)
C11 C10 N1 N2 -103.4(7)
C11 C10 N1 C1 74.6(8)
C1 N1 N2 N3 0.0(6)
C10 N1 N2 N3 178.3(5)
N1 N2 N3 C2 0.1(6)
N1 N2 N3 C9 -178.4(5)
C1 C2 N3 N2 -0.1(6)
C3 C2 N3 N2 179.4(4)
C1 C2 N3 C9 178.2(5)
C3 C2 N3 C9 -2.3(8)
